data_4341936
loop_
_publ_author_name
'Mondal, Suraj'
'Mandal, Shuvankar'
'Carrella, Luca'
'Jana, Arpita'
'Fleck, Michel'
'K\"ohn, Andreas'
'Rentschler, Eva'
'Mohanta, Sasankasekhar'

_publ_section_title
;
 A Series of M(II)Cu(II)3 Stars (M = Mn, Ni, Cu, Zn) Exhibiting Unusual
 Magnetic Properties.
;
_journal_issue 1
_journal_name_full 'Inorganic chemistry'
_journal_page_first 117
_journal_page_last 131
_journal_paper_doi 10.1021/ic501900d
_journal_volume 54
_journal_year 2015
_chemical_formula_sum 'C54 H54 Cl2 Cu4 N6 O14'
_chemical_formula_weight 1336.09
_chemical_name_systematic
; 
 ? 
;
_space_group_IT_number 15
_symmetry_cell_setting monoclinic
_symmetry_space_group_name_Hall '-I 2ya'
_symmetry_space_group_name_H-M 'I 1 2/a 1'
_atom_sites_solution_hydrogens geom
_atom_sites_solution_primary direct
_atom_sites_solution_secondary difmap
_audit_creation_method SHELXL-97
_cell_angle_alpha 90.00
_cell_angle_beta 100.822(5)
_cell_angle_gamma 90.00
_cell_formula_units_Z 4
_cell_length_a 26.103(5)
_cell_length_b 15.193(2)
_cell_length_c 15.384(3)
_cell_measurement_reflns_used 9249
_cell_measurement_temperature 296(2)
_cell_measurement_theta_max 25.34
_cell_measurement_theta_min 2.31
_cell_volume 5992.5(18)
_computing_cell_refinement 'Bruker SAINT'
_computing_data_collection 'Bruker APEX2'
_computing_data_reduction 'Bruker SAINT'
_computing_molecular_graphics 'Bruker SHELXTL'
_computing_publication_material 'Bruker SHELXTL'
_computing_structure_refinement 'SHELXL-97 (Sheldrick, 2008)'
_computing_structure_solution 'SHELXS-97 (Sheldrick, 2008)'
_diffrn_ambient_temperature 296(2)
_diffrn_measured_fraction_theta_full 0.987
_diffrn_measured_fraction_theta_max 0.987
_diffrn_measurement_device_type 'Bruker APEX-II CCD'
_diffrn_measurement_method '\f and \w scans'
_diffrn_radiation_monochromator graphite
_diffrn_radiation_source 'fine-focus sealed tube'
_diffrn_radiation_type MoK\a
_diffrn_radiation_wavelength 0.71073
_diffrn_reflns_av_R_equivalents 0.0433
_diffrn_reflns_av_sigmaI/netI 0.0351
_diffrn_reflns_limit_h_max 32
_diffrn_reflns_limit_h_min -32
_diffrn_reflns_limit_k_max 18
_diffrn_reflns_limit_k_min -17
_diffrn_reflns_limit_l_max 18
_diffrn_reflns_limit_l_min -19
_diffrn_reflns_number 35120
_diffrn_reflns_theta_full 26.40
_diffrn_reflns_theta_max 26.40
_diffrn_reflns_theta_min 1.56
_exptl_absorpt_coefficient_mu 1.556
_exptl_absorpt_correction_T_max 0.8353
_exptl_absorpt_correction_T_min 0.7671
_exptl_absorpt_correction_type multi-scan
_exptl_absorpt_process_details 'SADABS(Sheldrick, 2008)'
_exptl_crystal_colour Green
_exptl_crystal_density_diffrn 1.481
_exptl_crystal_density_method 'not measured'
_exptl_crystal_description Cuboid
_exptl_crystal_F_000 2728
_exptl_crystal_size_max 0.18
_exptl_crystal_size_mid 0.16
_exptl_crystal_size_min 0.12
_platon_squeeze_details
;
;
_refine_diff_density_max 0.821
_refine_diff_density_min -0.537
_refine_diff_density_rms 0.070
_refine_ls_extinction_method none
_refine_ls_goodness_of_fit_ref 1.027
_refine_ls_hydrogen_treatment constr
_refine_ls_matrix_type full
_refine_ls_number_parameters 374
_refine_ls_number_reflns 6069
_refine_ls_number_restraints 0
_refine_ls_restrained_S_all 1.027
_refine_ls_R_factor_all 0.0610
_refine_ls_R_factor_gt 0.0445
_refine_ls_shift/su_max 0.001
_refine_ls_shift/su_mean 0.000
_refine_ls_structure_factor_coef Fsqd
_refine_ls_weighting_details 'calc w=1/[\s^2^(Fo^2^)+(0.0900P)^2^+4.1343P] where P=(Fo^2^+2Fc^2^)/3'
_refine_ls_weighting_scheme calc
_refine_ls_wR_factor_gt 0.1362
_refine_ls_wR_factor_ref 0.1453
_reflns_number_gt 4497
_reflns_number_total 6069
_reflns_threshold_expression >2sigma(I)
_cod_data_source_file ic501900d_si_002.cif
_cod_data_source_block 3
_cod_depositor_comments
;
The following automatic conversions were performed:

'_symmetry_cell_setting' value 'Monoclinic' changed to 'monoclinic'
according to
/home/saulius/struct/COD-crude-data--automatic-downloads/rss-feeds/ACS/lib/dictionaries/cif_core.dic
dictionary named 'cif_core.dic' version 2.4.2 from
2011-04-26.

'_exptl_absorpt_correction_type' value 'Multi-scan'
changed to 'multi-scan' according to
/home/saulius/struct/COD-crude-data--automatic-downloads/rss-feeds/ACS/lib/dictionaries/cif_core.dic
dictionary named 'cif_core.dic' version 2.4.2 from 2011-04-26.

Automatic conversion script
Id: cif_fix_values 2935 2014-11-11 08:27:57Z andrius 

 Adding full bibliography for 4341934--4341937.cif.
;
_cod_original_sg_symbol_H-M 'I2/a  '
_cod_database_code 4341936

loop_
_symmetry_equiv_pos_as_xyz
'x, y, z'
'-x+1/2, y, -z'
'x+1/2, y+1/2, z+1/2'
'-x+1, y+1/2, -z+1/2'
'-x, -y, -z'
'x-1/2, -y, z'
'-x+1/2, -y+1/2, -z+1/2'
'x, -y+1/2, z+1/2'

loop_
_atom_site_label
_atom_site_type_symbol
_atom_site_fract_x
_atom_site_fract_y
_atom_site_fract_z
_atom_site_U_iso_or_equiv
_atom_site_adp_type
_atom_site_occupancy
_atom_site_symmetry_multiplicity
_atom_site_calc_flag
_atom_site_refinement_flags
C1 C 0.22144(13) 0.1002(2) 0.9060(2) 0.0449(8) Uani 1 1 d .
C2 C 0.26653(14) 0.1019(2) 0.8700(2) 0.0508(8) Uani 1 1 d .
H2 H 0.2828 0.1555 0.8640 0.061 Uiso 1 1 calc R
C3 C 0.28739(17) 0.0265(3) 0.8432(3) 0.0632(10) Uani 1 1 d .
H3 H 0.3175 0.0293 0.8191 0.076 Uiso 1 1 calc R
C4 C 0.26397(19) -0.0543(3) 0.8519(3) 0.0727(12) Uani 1 1 d .
H4 H 0.2788 -0.1057 0.8352 0.087 Uiso 1 1 calc R
C5 C 0.21926(17) -0.0579(2) 0.8849(3) 0.0632(10) Uani 1 1 d .
H5 H 0.2036 -0.1122 0.8899 0.076 Uiso 1 1 calc R
C6 C 0.19580(14) 0.0191(2) 0.9119(2) 0.0501(8) Uani 1 1 d .
C7 C 0.14586(16) 0.0089(3) 0.9367(3) 0.0576(10) Uani 1 1 d .
H7 H 0.1346 -0.0484 0.9432 0.069 Uiso 1 1 calc R
C8 C 0.06203(17) 0.0465(3) 0.9626(3) 0.0763(13) Uani 1 1 d .
H8A H 0.0504 0.0868 1.0038 0.092 Uiso 1 1 calc R
H8B H 0.0620 -0.0126 0.9863 0.092 Uiso 1 1 calc R
C9 C 0.02527(18) 0.0516(3) 0.8722(4) 0.0874(15) Uani 1 1 d .
H9A H 0.0320 0.0016 0.8367 0.105 Uiso 1 1 calc R
H9B H -0.0105 0.0470 0.8811 0.105 Uiso 1 1 calc R
C10 C 0.03099(19) 0.1361(4) 0.8210(3) 0.0856(15) Uani 1 1 d .
H10A H 0.0658 0.1371 0.8075 0.103 Uiso 1 1 calc R
H10B H 0.0066 0.1334 0.7652 0.103 Uiso 1 1 calc R
C11 C 0.02266(17) 0.2189(3) 0.8642(3) 0.0770(13) Uani 1 1 d .
H11A H -0.0086 0.2132 0.8894 0.092 Uiso 1 1 calc R
H11B H 0.0161 0.2645 0.8194 0.092 Uiso 1 1 calc R
C12 C 0.05563(15) 0.3179(3) 0.9764(3) 0.0596(10) Uani 1 1 d .
H12 H 0.0221 0.3402 0.9595 0.072 Uiso 1 1 calc R
C13 C 0.08904(15) 0.3656(3) 1.0453(3) 0.0566(9) Uani 1 1 d .
C14 C 0.06751(19) 0.4375(3) 1.0837(3) 0.0793(13) Uani 1 1 d .
H14 H 0.0324 0.4507 1.0644 0.095 Uiso 1 1 calc R
C15 C 0.0957(2) 0.4879(4) 1.1473(4) 0.0904(16) Uani 1 1 d .
H15 H 0.0803 0.5354 1.1707 0.108 Uiso 1 1 calc R
C16 C 0.1474(2) 0.4682(3) 1.1771(3) 0.0739(12) Uani 1 1 d .
H16 H 0.1670 0.5025 1.2212 0.089 Uiso 1 1 calc R
C17 C 0.17049(16) 0.3983(3) 1.1426(2) 0.0572(9) Uani 1 1 d .
H17 H 0.2056 0.3864 1.1637 0.069 Uiso 1 1 calc R
C18 C 0.14227(14) 0.3447(2) 1.0762(2) 0.0491(8) Uani 1 1 d .
C19 C 0.17442(12) 0.3758(2) 0.8642(2) 0.0401(7) Uani 1 1 d .
C20 C 0.16139(14) 0.3108(2) 0.8002(2) 0.0478(8) Uani 1 1 d .
H20 H 0.1838 0.2634 0.7990 0.057 Uiso 1 1 calc R
C21 C 0.11544(15) 0.3157(3) 0.7379(2) 0.0582(10) Uani 1 1 d .
H21 H 0.1074 0.2714 0.6959 0.070 Uiso 1 1 calc R
C22 C 0.08190(16) 0.3848(3) 0.7376(3) 0.0655(11) Uani 1 1 d .
H22 H 0.0512 0.3875 0.6958 0.079 Uiso 1 1 calc R
C23 C 0.09392(14) 0.4501(3) 0.7993(3) 0.0620(10) Uani 1 1 d .
H23 H 0.0708 0.4966 0.7995 0.074 Uiso 1 1 calc R
C24 C 0.14088(12) 0.4485(2) 0.8627(2) 0.0468(8) Uani 1 1 d .
C25 C 0.34953(14) 0.5238(2) 1.0790(2) 0.0514(8) Uani 1 1 d .
H25 H 0.3772 0.5628 1.0809 0.062 Uiso 1 1 calc R
C26 C 0.30695(18) 0.6247(2) 0.9737(3) 0.0670(11) Uani 1 1 d .
H26A H 0.2893 0.6133 0.9134 0.080 Uiso 1 1 calc R
H26B H 0.3425 0.6418 0.9719 0.080 Uiso 1 1 calc R
C27 C 0.27993(18) 0.7001(3) 1.0106(4) 0.0790(13) Uani 1 1 d .
H27A H 0.2921 0.7547 0.9887 0.095 Uiso 1 1 calc R
H27B H 0.2909 0.7002 1.0745 0.095 Uiso 1 1 calc R
Cl1 Cl 0.44053(5) 0.76634(10) 0.08548(10) 0.0878(4) Uani 1 1 d .
Cu1 Cu 0.134255(15) 0.19341(3) 0.96227(3) 0.04947(16) Uani 1 1 d .
Cu2 Cu 0.2500 0.46263(4) 1.0000 0.04870(18) Uani 1 2 d S
Cu3 Cu 0.2500 0.26660(3) 1.0000 0.03787(16) Uani 1 2 d S
N1 N 0.11536(12) 0.0705(2) 0.9508(2) 0.0564(8) Uani 1 1 d .
N2 N 0.06584(11) 0.2482(2) 0.9348(2) 0.0560(8) Uani 1 1 d .
N3 N 0.30782(11) 0.54293(17) 1.0257(2) 0.0486(7) Uani 1 1 d .
O1 O 0.20372(8) 0.17522(14) 0.93698(15) 0.0434(5) Uani 1 1 d .
O2 O 0.16587(9) 0.27870(16) 1.04504(16) 0.0503(6) Uani 1 1 d .
O3 O 0.21835(8) 0.36932(13) 0.92512(15) 0.0420(5) Uani 1 1 d .
O4A O 0.4870(5) 0.8054(10) 0.0685(9) 0.171(4) Uani 0.70 1 d P
O5A O 0.3931(3) 0.7959(6) 0.0514(9) 0.192(6) Uani 0.70 1 d P
O6A O 0.4457(3) 0.6819(5) 0.1037(10) 0.173(5) Uani 0.70 1 d P
O7A O 0.4346(6) 0.8183(8) 0.1603(8) 0.248(6) Uani 0.70 1 d P
O4B O 0.4802(13) 0.806(3) 0.103(2) 0.171(4) Uani 0.30 1 d P
O5B O 0.4194(7) 0.7956(17) 0.009(3) 0.192(6) Uani 0.30 1 d P
O6B O 0.4358(8) 0.6918(12) 0.009(2) 0.173(5) Uani 0.30 1 d P
O7B O 0.4338(18) 0.704(3) 0.147(2) 0.248(6) Uani 0.30 1 d P

loop_
_atom_site_aniso_label
_atom_site_aniso_U_11
_atom_site_aniso_U_22
_atom_site_aniso_U_33
_atom_site_aniso_U_23
_atom_site_aniso_U_13
_atom_site_aniso_U_12
C1 0.0556(19) 0.0333(18) 0.0415(17) -0.0001(14) -0.0019(15) -0.0002(15)
C2 0.061(2) 0.043(2) 0.0468(19) -0.0010(15) 0.0061(16) -0.0009(17)
C3 0.073(2) 0.055(3) 0.063(2) -0.0077(19) 0.015(2) 0.007(2)
C4 0.093(3) 0.043(2) 0.080(3) -0.015(2) 0.013(2) 0.013(2)
C5 0.082(3) 0.032(2) 0.071(3) -0.0049(17) 0.001(2) -0.0033(18)
C6 0.062(2) 0.0316(18) 0.052(2) -0.0014(15) 0.0006(16) -0.0032(16)
C7 0.074(2) 0.035(2) 0.059(2) 0.0011(17) 0.0001(19) -0.0173(19)
C8 0.073(3) 0.063(3) 0.096(3) 0.000(2) 0.025(2) -0.026(2)
C9 0.060(2) 0.084(4) 0.114(4) -0.023(3) 0.005(3) -0.036(2)
C10 0.065(3) 0.109(4) 0.076(3) -0.013(3) -0.004(2) -0.012(3)
C11 0.058(2) 0.084(3) 0.079(3) 0.002(3) -0.011(2) -0.012(2)
C12 0.0466(19) 0.060(3) 0.070(3) 0.008(2) 0.0058(18) 0.0042(18)
C13 0.059(2) 0.051(2) 0.061(2) 0.0045(18) 0.0128(18) 0.0051(17)
C14 0.074(3) 0.075(3) 0.092(3) -0.003(3) 0.022(2) 0.016(2)
C15 0.112(4) 0.074(3) 0.091(4) -0.025(3) 0.035(3) 0.012(3)
C16 0.096(3) 0.067(3) 0.059(2) -0.012(2) 0.016(2) -0.004(3)
C17 0.071(2) 0.052(2) 0.048(2) -0.0042(17) 0.0087(17) -0.0079(19)
C18 0.057(2) 0.046(2) 0.0445(18) 0.0067(15) 0.0111(15) -0.0020(17)
C19 0.0403(15) 0.0353(18) 0.0431(17) 0.0057(13) 0.0035(13) -0.0015(13)
C20 0.0564(19) 0.040(2) 0.0444(18) 0.0014(15) 0.0031(15) 0.0019(15)
C21 0.063(2) 0.062(3) 0.044(2) -0.0038(17) -0.0049(16) -0.0036(19)
C22 0.057(2) 0.075(3) 0.055(2) 0.001(2) -0.0135(18) 0.003(2)
C23 0.050(2) 0.067(3) 0.064(2) 0.006(2) -0.0040(17) 0.0151(19)
C24 0.0421(16) 0.045(2) 0.0500(19) 0.0040(15) 0.0013(14) 0.0037(15)
C25 0.0526(19) 0.041(2) 0.058(2) -0.0052(16) 0.0044(17) -0.0129(16)
C26 0.076(3) 0.037(2) 0.084(3) 0.0104(19) 0.004(2) -0.0134(19)
C27 0.090(3) 0.033(2) 0.110(4) 0.002(2) 0.009(3) -0.007(2)
Cl1 0.0630(7) 0.0957(10) 0.1027(10) 0.0187(8) 0.0101(6) -0.0051(7)
Cu1 0.0441(2) 0.0409(3) 0.0607(3) -0.00398(19) 0.00292(19) -0.00855(18)
Cu2 0.0453(3) 0.0256(3) 0.0682(4) 0.000 -0.0072(3) 0.000
Cu3 0.0387(3) 0.0245(3) 0.0468(3) 0.000 -0.0013(2) 0.000
N1 0.0574(17) 0.0462(19) 0.0642(19) 0.0015(15) 0.0079(14) -0.0174(16)
N2 0.0414(15) 0.063(2) 0.0598(18) 0.0033(16) 0.0009(13) -0.0085(14)
N3 0.0509(16) 0.0292(15) 0.0620(18) -0.0017(13) 0.0013(14) -0.0081(12)
O1 0.0443(11) 0.0291(12) 0.0539(13) -0.0017(10) 0.0020(10) -0.0032(9)
O2 0.0475(12) 0.0415(14) 0.0584(14) -0.0064(11) 0.0014(11) -0.0054(11)
O3 0.0397(11) 0.0283(12) 0.0524(13) -0.0005(9) -0.0060(9) 0.0014(9)
O4A 0.121(5) 0.210(6) 0.212(12) -0.123(9) 0.111(6) -0.088(5)
O5A 0.086(6) 0.122(5) 0.338(16) -0.063(7) -0.036(7) 0.041(5)
O6A 0.107(5) 0.073(4) 0.326(17) 0.012(8) 0.012(8) 0.001(3)
O7A 0.402(18) 0.206(10) 0.181(9) 0.023(8) 0.177(11) 0.044(12)
O4B 0.121(5) 0.210(6) 0.212(12) -0.123(9) 0.111(6) -0.088(5)
O5B 0.086(6) 0.122(5) 0.338(16) -0.063(7) -0.036(7) 0.041(5)
O6B 0.107(5) 0.073(4) 0.326(17) 0.012(8) 0.012(8) 0.001(3)
O7B 0.402(18) 0.206(10) 0.181(9) 0.023(8) 0.177(11) 0.044(12)

loop_
_atom_type_symbol
_atom_type_description
_atom_type_scat_dispersion_real
_atom_type_scat_dispersion_imag
_atom_type_scat_source
C C 0.0033 0.0016 'International Tables Vol C Tables 4.2.6.8 and 6.1.1.4'
H H 0.0000 0.0000 'International Tables Vol C Tables 4.2.6.8 and 6.1.1.4'
N N 0.0061 0.0033 'International Tables Vol C Tables 4.2.6.8 and 6.1.1.4'
O O 0.0106 0.0060 'International Tables Vol C Tables 4.2.6.8 and 6.1.1.4'
Cl Cl 0.1484 0.1585 'International Tables Vol C Tables 4.2.6.8 and 6.1.1.4'
Cu Cu 0.3201 1.2651 'International Tables Vol C Tables 4.2.6.8 and 6.1.1.4'

loop_
_geom_angle_atom_site_label_1
_geom_angle_atom_site_label_2
_geom_angle_atom_site_label_3
_geom_angle
_geom_angle_site_symmetry_1
_geom_angle_site_symmetry_3
O1 C1 C2 119.8(3) . .
O1 C1 C6 121.0(3) . .
C2 C1 C6 119.2(3) . .
C3 C2 C1 121.3(4) . .
C3 C2 H2 119.4 . .
C1 C2 H2 119.4 . .
C2 C3 C4 120.3(4) . .
C2 C3 H3 119.8 . .
C4 C3 H3 119.8 . .
C5 C4 C3 119.8(4) . .
C5 C4 H4 120.1 . .
C3 C4 H4 120.1 . .
C4 C5 C6 121.6(4) . .
C4 C5 H5 119.2 . .
C6 C5 H5 119.2 . .
C1 C6 C5 117.7(4) . .
C1 C6 C7 125.2(3) . .
C5 C6 C7 116.9(3) . .
N1 C7 C6 126.5(3) . .
N1 C7 H7 116.8 . .
C6 C7 H7 116.8 . .
N1 C8 C9 108.6(4) . .
N1 C8 H8A 110.0 . .
C9 C8 H8A 110.0 . .
N1 C8 H8B 110.0 . .
C9 C8 H8B 110.0 . .
H8A C8 H8B 108.4 . .
C10 C9 C8 113.8(4) . .
C10 C9 H9A 108.8 . .
C8 C9 H9A 108.8 . .
C10 C9 H9B 108.8 . .
C8 C9 H9B 108.8 . .
H9A C9 H9B 107.7 . .
C11 C10 C9 116.9(5) . .
C11 C10 H10A 108.1 . .
C9 C10 H10A 108.1 . .
C11 C10 H10B 108.1 . .
C9 C10 H10B 108.1 . .
H10A C10 H10B 107.3 . .
C10 C11 N2 115.8(4) . .
C10 C11 H11A 108.3 . .
N2 C11 H11A 108.3 . .
C10 C11 H11B 108.3 . .
N2 C11 H11B 108.3 . .
H11A C11 H11B 107.4 . .
N2 C12 C13 128.8(4) . .
N2 C12 H12 115.6 . .
C13 C12 H12 115.6 . .
C14 C13 C18 118.4(4) . .
C14 C13 C12 117.8(4) . .
C18 C13 C12 123.7(3) . .
C15 C14 C13 122.7(5) . .
C15 C14 H14 118.7 . .
C13 C14 H14 118.7 . .
C14 C15 C16 119.1(5) . .
C14 C15 H15 120.4 . .
C16 C15 H15 120.4 . .
C15 C16 C17 120.9(4) . .
C15 C16 H16 119.5 . .
C17 C16 H16 119.5 . .
C16 C17 C18 121.4(4) . .
C16 C17 H17 119.3 . .
C18 C17 H17 119.3 . .
O2 C18 C17 119.4(3) . .
O2 C18 C13 123.1(3) . .
C17 C18 C13 117.5(4) . .
O3 C19 C20 120.4(3) . .
O3 C19 C24 121.1(3) . .
C20 C19 C24 118.5(3) . .
C21 C20 C19 121.0(3) . .
C21 C20 H20 119.5 . .
C19 C20 H20 119.5 . .
C22 C21 C20 120.9(4) . .
C22 C21 H21 119.6 . .
C20 C21 H21 119.6 . .
C21 C22 C23 119.4(3) . .
C21 C22 H22 120.3 . .
C23 C22 H22 120.3 . .
C22 C23 C24 121.4(4) . .
C22 C23 H23 119.3 . .
C24 C23 H23 119.3 . .
C19 C24 C23 118.7(3) . .
C19 C24 C25 125.2(3) . 2_557
C23 C24 C25 116.1(3) . 2_557
N3 C25 C24 127.6(3) . 2_557
N3 C25 H25 116.2 . .
C24 C25 H25 116.2 2_557 .
N3 C26 C27 113.3(4) . .
N3 C26 H26A 108.9 . .
C27 C26 H26A 108.9 . .
N3 C26 H26B 108.9 . .
C27 C26 H26B 108.9 . .
H26A C26 H26B 107.7 . .
C26 C27 C27 116.6(4) . 2_557
C26 C27 H27A 108.1 . .
C27 C27 H27A 108.1 2_557 .
C26 C27 H27B 108.1 . .
C27 C27 H27B 108.1 2_557 .
H27A C27 H27B 107.3 . .
O4B Cl1 O5B 104(3) . .
O4B Cl1 O6A 114(3) . .
O5B Cl1 O6A 123.0(12) . .
O4B Cl1 O5A 129(3) . .
O5B Cl1 O5A 46.4(12) . .
O6A Cl1 O5A 117.7(6) . .
O4B Cl1 O7B 115(3) . .
O5B Cl1 O7B 141(2) . .
O6A Cl1 O7B 36.6(12) . .
O5A Cl1 O7B 106(2) . .
O4B Cl1 O4A 23.9(16) . .
O5B Cl1 O4A 85.6(14) . .
O6A Cl1 O4A 113.0(8) . .
O5A Cl1 O4A 123.5(10) . .
O7B Cl1 O4A 130(2) . .
O4B Cl1 O7A 76.2(12) . .
O5B Cl1 O7A 117.0(12) . .
O6A Cl1 O7A 112.9(8) . .
O5A Cl1 O7A 84.2(8) . .
O7B Cl1 O7A 77.6(14) . .
O4A Cl1 O7A 98.2(7) . .
O4B Cl1 O6B 117.5(14) . .
O5B Cl1 O6B 67.6(14) . .
O6A Cl1 O6B 57.4(8) . .
O5A Cl1 O6B 90.7(9) . .
O7B Cl1 O6B 90.4(16) . .
O4A Cl1 O6B 96.4(9) . .
O7A Cl1 O6B 165.0(10) . .
O2 Cu1 N1 142.63(12) . .
O2 Cu1 N2 96.87(12) . .
N1 Cu1 N2 100.70(14) . .
O2 Cu1 O1 85.80(10) . .
N1 Cu1 O1 94.37(12) . .
N2 Cu1 O1 150.55(12) . .
O3 Cu2 O3 84.39(13) 2_557 .
O3 Cu2 N3 145.80(12) 2_557 2_557
O3 Cu2 N3 96.48(11) . 2_557
O3 Cu2 N3 96.47(11) 2_557 .
O3 Cu2 N3 145.80(12) . .
N3 Cu2 N3 101.26(17) 2_557 .
O3 Cu2 Cu3 42.20(6) 2_557 .
O3 Cu2 Cu3 42.20(6) . .
N3 Cu2 Cu3 129.37(9) 2_557 .
N3 Cu2 Cu3 129.37(9) . .
O1 Cu3 O1 90.47(13) . 2_557
O1 Cu3 O3 96.68(9) . .
O1 Cu3 O3 166.13(9) 2_557 .
O1 Cu3 O3 166.13(9) . 2_557
O1 Cu3 O3 96.68(9) 2_557 2_557
O3 Cu3 O3 78.95(12) . 2_557
O1 Cu3 O2 114.58(9) . 2_557
O1 Cu3 O2 71.97(8) 2_557 2_557
O3 Cu3 O2 94.22(9) . 2_557
O3 Cu3 O2 79.03(9) 2_557 2_557
O1 Cu3 O2 71.97(9) . .
O1 Cu3 O2 114.59(9) 2_557 .
O3 Cu3 O2 79.03(9) . .
O3 Cu3 O2 94.22(9) 2_557 .
O2 Cu3 O2 171.32(12) 2_557 .
O1 Cu3 Cu2 134.76(6) . .
O1 Cu3 Cu2 134.76(6) 2_557 .
O3 Cu3 Cu2 39.48(6) . .
O3 Cu3 Cu2 39.47(6) 2_557 .
O2 Cu3 Cu2 85.66(6) 2_557 .
O2 Cu3 Cu2 85.66(6) . .
C7 N1 C8 118.1(3) . .
C7 N1 Cu1 124.7(3) . .
C8 N1 Cu1 117.1(3) . .
C12 N2 C11 114.3(3) . .
C12 N2 Cu1 120.7(3) . .
C11 N2 Cu1 125.0(3) . .
C25 N3 C26 117.9(3) . .
C25 N3 Cu2 122.2(2) . .
C26 N3 Cu2 119.4(2) . .
C1 O1 Cu1 125.8(2) . .
C1 O1 Cu3 123.3(2) . .
Cu1 O1 Cu3 108.05(10) . .
C18 O2 Cu1 126.3(2) . .
C18 O2 Cu3 132.3(2) . .
Cu1 O2 Cu3 93.41(10) . .
C19 O3 Cu2 125.60(19) . .
C19 O3 Cu3 131.21(19) . .
Cu2 O3 Cu3 98.33(9) . .
O4B O4A Cl1 55(4) . .
O5B O5A Cl1 64.2(17) . .
O7B O6A Cl1 75(3) . .
O7B O6A O6B 137(4) . .
Cl1 O6A O6B 71.9(10) . .
Cl1 O7A O4B 45.1(12) . .
Cl1 O7A O7B 49.8(9) . .
O4B O7A O7B 79.2(19) . .
O4A O4B Cl1 101(5) . .
O4A O4B O7A 150(7) . .
Cl1 O4B O7A 58.7(10) . .
O5A O5B Cl1 69(3) . .
O5A O5B O6B 102(3) . .
Cl1 O5B O6B 66.2(16) . .
O6A O6B Cl1 50.6(11) . .
O6A O6B O5B 96(2) . .
Cl1 O6B O5B 46.3(14) . .
O6A O7B Cl1 68(2) . .
O6A O7B O7A 119(3) . .
Cl1 O7B O7A 52.6(14) . .

loop_
_geom_bond_atom_site_label_1
_geom_bond_atom_site_label_2
_geom_bond_distance
_geom_bond_site_symmetry_2
C1 O1 1.350(4) .
C1 C2 1.392(5) .
C1 C6 1.413(5) .
C2 C3 1.365(5) .
C2 H2 0.9300 .
C3 C4 1.389(6) .
C3 H3 0.9300 .
C4 C5 1.358(6) .
C4 H4 0.9300 .
C5 C6 1.419(5) .
C5 H5 0.9300 .
C6 C7 1.434(5) .
C7 N1 1.273(5) .
C7 H7 0.9300 .
C8 N1 1.483(5) .
C8 C9 1.536(7) .
C8 H8A 0.9700 .
C8 H8B 0.9700 .
C9 C10 1.528(7) .
C9 H9A 0.9700 .
C9 H9B 0.9700 .
C10 C11 1.458(7) .
C10 H10A 0.9700 .
C10 H10B 0.9700 .
C11 N2 1.479(5) .
C11 H11A 0.9700 .
C11 H11B 0.9700 .
C12 N2 1.291(5) .
C12 C13 1.436(6) .
C12 H12 0.9300 .
C13 C14 1.408(6) .
C13 C18 1.418(5) .
C14 C15 1.346(7) .
C14 H14 0.9300 .
C15 C16 1.374(7) .
C15 H15 0.9300 .
C16 C17 1.376(6) .
C16 H16 0.9300 .
C17 C18 1.403(5) .
C17 H17 0.9300 .
C18 O2 1.314(4) .
C19 O3 1.341(4) .
C19 C20 1.391(5) .
C19 C24 1.407(5) .
C20 C21 1.389(5) .
C20 H20 0.9300 .
C21 C22 1.367(6) .
C21 H21 0.9300 .
C22 C23 1.367(6) .
C22 H22 0.9300 .
C23 C24 1.417(5) .
C23 H23 0.9300 .
C24 C25 1.446(5) 2_557
C25 N3 1.268(4) .
C25 C24 1.446(5) 2_557
C25 H25 0.9300 .
C26 N3 1.475(5) .
C26 C27 1.512(6) .
C26 H26A 0.9700 .
C26 H26B 0.9700 .
C27 C27 1.535(9) 2_557
C27 H27A 0.9700 .
C27 H27B 0.9700 .
Cl1 O4B 1.18(3) .
Cl1 O5B 1.28(4) .
Cl1 O6A 1.315(9) .
Cl1 O5A 1.328(7) .
Cl1 O7B 1.37(3) .
Cl1 O4A 1.417(9) .
Cl1 O7A 1.429(11) .
Cl1 O6B 1.62(3) .
Cu1 O2 1.894(2) .
Cu1 N1 1.930(3) .
Cu1 N2 1.943(3) .
Cu1 O1 1.944(2) .
Cu2 O3 1.914(2) 2_557
Cu2 O3 1.914(2) .
Cu2 N3 1.923(3) 2_557
Cu2 N3 1.923(3) .
Cu2 Cu3 2.9783(9) .
Cu3 O1 1.972(2) .
Cu3 O1 1.972(2) 2_557
Cu3 O3 2.022(2) .
Cu3 O3 2.022(2) 2_557
Cu3 O2 2.431(2) 2_557
Cu3 O2 2.431(2) .
O4A O4B 0.58(3) .
O5A O5B 1.03(3) .
O6A O7B 0.85(2) .
O6A O6B 1.43(3) .
O7A O4B 1.62(2) .
O7A O7B 1.76(4) .
O5B O6B 1.63(3) .

loop_
_platon_squeeze_void_nr
_platon_squeeze_void_average_x
_platon_squeeze_void_average_y
_platon_squeeze_void_average_z
_platon_squeeze_void_volume
_platon_squeeze_void_count_electrons
_platon_squeeze_void_content
1 0.750 0.250 0.250 160 40 ' '
2 0.750 0.250 0.750 160 40 ' '
3 0.250 0.750 0.750 160 40 ' '
4 0.250 0.750 0.250 160 40 ' '
